data_2104138
loop_
_publ_author_name
'Christensen, Jeppe'
'Lidin, Sven'
'Malaman, Bernard'
'Venturini, Gerard'

_publ_section_title
;
 Vacancy-ordering effects in AlB~2~-type ErGe~2 {-~ <i>x</i>} (0.4 <
 <i>x</i> {\/leq} 0.5)
;
_journal_coeditor_code CK5030
_journal_issue 3
_journal_name_full 'Acta Crystallographica Section B'
_journal_page_first 272
_journal_page_last 280
_journal_paper_doi 10.1107/S0108768108005119
_journal_volume 64
_journal_year 2008
_chemical_formula_sum 'Er2 Ge3.14'
_chemical_formula_weight 562.45
_chemical_name_systematic ' ?'
_space_group_ssg_name X2/m(\a0\g)0s
_symmetry_cell_setting monoclinic
_cell_angle_alpha 90
_cell_angle_beta 89.810(4)
_cell_angle_gamma 90
_cell_formula_units_Z 2
_cell_length_a 3.9142(2)
_cell_length_b 6.7363(4)
_cell_length_c 4.0917(2)
_cell_measurement_temperature 295
_cell_modulation_dimension 1
_cell_volume 107.886(10)
_computing_cell_refinement '(Jana2000; Petricek and Dusek, 2000)'
_computing_publication_material '(Jana2000; Petricek and Dusek, 2000)'
_computing_structure_refinement '(Jana2000; Petricek and Dusek, 2000)'
_diffrn_ambient_temperature 295
_diffrn_measurement_device_type 'PANalytical X'pert PRO'
_diffrn_radiation_monochromator none
_diffrn_radiation_type 'Cu K\a'
_diffrn_radiation_wavelength 1.54178
_exptl_absorpt_coefficient_mu 91.872
_exptl_absorpt_correction_type empirical
_exptl_absorpt_process_details '(Jana2000; Petricek, Dusek & Palatinus, 2000)'
_exptl_crystal_density_diffrn 8.6543
_exptl_crystal_F_000 746
_refine_ls_extinction_method none
_refine_ls_goodness_of_fit_all 4.15
_refine_ls_number_constraints 1
_refine_ls_number_parameters 42
_refine_ls_number_restraints 0
_refine_ls_R_factor_all 0.0615
_refine_ls_R_factor_gt 0.0544
_refine_ls_shift/su_max 0.0499
_refine_ls_shift/su_mean 0.0099
_refine_ls_structure_factor_coef F^2^
_refine_ls_weighting_scheme sigma
_refine_ls_wR_factor_gt 0.0362
_refine_ls_wR_factor_ref 0.0362
_cod_data_source_file ck5030.cif
_cod_data_source_block VI
_cod_original_cell_volume 107.885(14)
_cod_database_code 2104138

loop_
_space_group_symop_ssg_id
_space_group_symop_ssg_operation_algebraic
1 x1,x2,x3,x4
2 -x1,x2,-x3,1/2-x4
3 -x1,-x2,-x3,-x4
4 x1,-x2,x3,1/2+x4
5 1/2+x1,1/2+x2,x3,1/2+x4
6 1/2-x1,1/2+x2,-x3,-x4
7 1/2-x1,1/2-x2,-x3,1/2-x4
8 1/2+x1,1/2-x2,x3,x4

loop_
_atom_site_type_symbol
_atom_site_label
_atom_site_fract_x
_atom_site_fract_y
_atom_site_fract_z
_atom_site_U_iso_or_equiv
_atom_site_adp_type
_atom_site_calc_flag
_atom_site_occupancy
Ge Ge 0.5 0.176(4) 0.5 0.015(2) Uiso d 1
Er Er 0 0 0 0.0079(14) Uiso d 1

loop_
_atom_site_displace_Fourier_atom_site_label
_atom_site_displace_Fourier_axis
_atom_site_displace_Fourier_wave_vector_seq_id
_atom_site_displace_Fourier_param_cos
_atom_site_displace_Fourier_param_sin
Ge x 1 -0.079(3) 0
Ge y 1 0 -0.044(7)
Ge z 1 -0.010(4) 0
Ge x 2 0 0.044(6)
Ge y 2 0.020(6) 0
Ge z 2 0 -0.006(6)
Er x 1 0 0
Er y 1 0 0.0216(12)
Er z 1 0 0
Er x 2 0 -0.016(3)
Er y 2 0 0
Er z 2 0 0.023(3)

loop_
_atom_site_Fourier_wave_vector_seq_id
_atom_site_Fourier_wave_vector_x
_atom_site_Fourier_wave_vector_z
1 0.42980 0.22783
2 0.85961 0.45567

loop_
_atom_site_occ_special_func_atom_site_label
_atom_site_occ_special_func_crenel_c
_atom_site_occ_special_func_crenel_w
Ge 0.25 0.7851

loop_
_atom_type_symbol
_atom_type_scat_dispersion_real
_atom_type_scat_dispersion_imag
_atom_type_scat_source
Er -9.437 3.938 'International Tables Vol C Tables  4.2.6.8 and 6.1.1.1'
Ge -1.089 0.886 'International Tables Vol C Tables  4.2.6.8 and 6.1.1.1'

loop_
_cell_wave_vector_seq_id
_cell_wave_vector_x
_cell_wave_vector_y
_cell_wave_vector_z
1 0.42980(16) 0.00000 0.2278(2)

loop_
_geom_bond_atom_site_label_1
_geom_bond_atom_site_label_2
_geom_bond_site_symmetry_2
_geom_bond_publ_flag
_geom_bond_distance_max
_geom_bond_distance_min
_geom_bond_distance_av
Ge Ge 3_656 yes 2.70(5) 2.39(4) 2.58(4)
Ge Ge 7_556 yes 2.63(3) 2.36(3) 2.55(4)
Ge Ge 7_656 yes 2.63(3) 2.35(3) 2.55(4)
Ge Er . yes 3.41(3) 2.92(3) 3.07(2)
Ge Er 1_556 yes 3.48(3) 2.89(2) 3.04(2)
Ge Er 1_655 yes 3.48(3) 2.89(2) 3.05(2)
Ge Er 1_656 yes 3.41(3) 2.92(3) 3.08(2)
Ge Er 5_555 yes 3.17(6) 2.84(3) 3.03(3)
Ge Er 5_556 yes 3.17(6) 2.84(3) 3.03(3)
